data_4068213
loop_
_publ_author_name
'Adams, Richard D.'
'Kan, Yuwei'
'Zhang, Qiang'
'Hall, Michael B.'
'Trufan, Eszter'

_publ_section_title
;
 Bonding and Reactivity in the Electronically Unsaturated Hydrogen-Bridged
 Dimer [Ru3(CO)8(\m3-CMe)(\m-H)2(\m3-H)]2
;
_journal_issue 1
_journal_name_full Organometallics
_journal_page_first 50
_journal_paper_doi 10.1021/om2012375
_journal_volume 31
_journal_year 2012
_chemical_formula_sum 'C20 H12 O16 Ru6'
_chemical_formula_weight 1114.72
_chemical_name_systematic
; 
 ? 
;
_space_group_IT_number 2
_symmetry_cell_setting triclinic
_symmetry_space_group_name_Hall '-P 1'
_symmetry_space_group_name_H-M 'P -1'
_atom_sites_solution_hydrogens geom
_atom_sites_solution_primary direct
_atom_sites_solution_secondary difmap
_audit_creation_method SHELXL-97
_cell_angle_alpha 108.2640(10)
_cell_angle_beta 105.7170(10)
_cell_angle_gamma 98.2020(10)
_cell_formula_units_Z 1
_cell_length_a 8.2723(4)
_cell_length_b 8.5713(4)
_cell_length_c 11.9281(6)
_cell_measurement_reflns_used 6864
_cell_measurement_temperature 100(2)
_cell_measurement_theta_max 28.30
_cell_measurement_theta_min 2.58
_cell_volume 748.78(6)
_computing_cell_refinement 'SAINT+  V6.45 (Bruker, 2003)'
_computing_data_collection 'SMART V5.632 (Bruker, 2005)'
_computing_data_reduction 'SAINT+  V6.45'
_computing_molecular_graphics 'SHELXTL V6.1 (Sheldrick, 2000)'
_computing_publication_material 'SHELXTL V6.1'
_computing_structure_refinement 'SHELXL-97 (Sheldrick, 1997)'
_computing_structure_solution 'SHELXS-97 (Sheldrick, 1990)'
_diffrn_ambient_temperature 100(2)
_diffrn_measured_fraction_theta_full 1.000
_diffrn_measured_fraction_theta_max 1.000
_diffrn_measurement_device_type 'Bruker SMART APEX CCD diffractometer'
_diffrn_measurement_method 'omega scans'
_diffrn_radiation_monochromator graphite
_diffrn_radiation_source 'fine-focus sealed tube'
_diffrn_radiation_type MoK\a
_diffrn_radiation_wavelength 0.71073
_diffrn_reflns_av_R_equivalents 0.0266
_diffrn_reflns_av_sigmaI/netI 0.0219
_diffrn_reflns_limit_h_max 9
_diffrn_reflns_limit_h_min -9
_diffrn_reflns_limit_k_max 10
_diffrn_reflns_limit_k_min -10
_diffrn_reflns_limit_l_max 14
_diffrn_reflns_limit_l_min -14
_diffrn_reflns_number 11102
_diffrn_reflns_theta_full 25.03
_diffrn_reflns_theta_max 25.03
_diffrn_reflns_theta_min 1.91
_diffrn_standards_decay_% <1
_exptl_absorpt_coefficient_mu 3.018
_exptl_absorpt_correction_T_max 1.000
_exptl_absorpt_correction_T_min 0.801
_exptl_absorpt_correction_type multi-scan
_exptl_absorpt_process_details '(SADABS, Bruker, 1997)'
_exptl_crystal_colour orange
_exptl_crystal_density_diffrn 2.472
_exptl_crystal_density_method 'not measured'
_exptl_crystal_description plate
_exptl_crystal_F_000 524
_exptl_crystal_size_max 0.24
_exptl_crystal_size_mid 0.22
_exptl_crystal_size_min 0.04
_refine_diff_density_max 0.873
_refine_diff_density_min -0.434
_refine_diff_density_rms 0.106
_refine_ls_extinction_method none
_refine_ls_goodness_of_fit_ref 1.051
_refine_ls_hydrogen_treatment mixed
_refine_ls_matrix_type full
_refine_ls_number_parameters 203
_refine_ls_number_reflns 2640
_refine_ls_number_restraints 0
_refine_ls_restrained_S_all 1.051
_refine_ls_R_factor_all 0.0216
_refine_ls_R_factor_gt 0.0202
_refine_ls_shift/su_max 0.001
_refine_ls_shift/su_mean 0.000
_refine_ls_structure_factor_coef Fsqd
_refine_ls_weighting_details 'calc w=1/[\s^2^(Fo^2^)+(0.0302P)^2^+0.3463P] where P=(Fo^2^+2Fc^2^)/3'
_refine_ls_weighting_scheme calc
_refine_ls_wR_factor_gt 0.0502
_refine_ls_wR_factor_ref 0.0509
_reflns_number_gt 2513
_reflns_number_total 2640
_reflns_threshold_expression >2sigma(I)
_cod_data_source_file om2012375_si_002.cif
_cod_data_source_block 1
_cod_depositor_comments
;
The following automatic conversions were performed:

'_symmetry_cell_setting' value 'Triclinic' changed to 'triclinic'
according to /home/saulius/struct/CIF-dictionaries/cif_core.dic
dictionary named 'cif_core.dic' version 2.4.1 from
2010-06-29.

'_exptl_absorpt_correction_type' value 'Multi-Scan'
changed to 'multi-scan' according to
/home/saulius/struct/CIF-dictionaries/cif_core.dic dictionary named
'cif_core.dic' version 2.4.1 from 2010-06-29.

Automatic conversion script
Id: cif_fix_values 1715 2011-07-08 13:25:40Z adriana 
;
_cod_original_sg_symbol_H-M P-1
_cod_database_code 4068213

loop_
_symmetry_equiv_pos_as_xyz
'x, y, z'
'-x, -y, -z'

loop_
_atom_site_label
_atom_site_type_symbol
_atom_site_fract_x
_atom_site_fract_y
_atom_site_fract_z
_atom_site_U_iso_or_equiv
_atom_site_adp_type
_atom_site_occupancy
_atom_site_symmetry_multiplicity
_atom_site_calc_flag
_atom_site_refinement_flags
Ru1 Ru 0.26554(3) 0.87192(3) 0.67869(2) 0.01550(8) Uani 1 1 d .
Ru2 Ru 0.63483(3) 0.95807(3) 0.79339(2) 0.01710(8) Uani 1 1 d .
Ru3 Ru 0.41193(3) 0.82355(3) 0.90748(2) 0.01427(8) Uani 1 1 d .
H1 H 0.453(5) 1.042(5) 0.736(4) 0.047(12) Uiso 1 1 d .
H2 H 0.267(5) 0.935(5) 0.829(4) 0.041(11) Uiso 1 1 d .
H3 H 0.587(4) 1.009(5) 0.938(3) 0.031(10) Uiso 1 1 d .
C1 C 0.4407(4) 0.7358(4) 0.7367(3) 0.0168(6) Uani 1 1 d .
C2 C 0.4452(4) 0.5584(4) 0.6693(3) 0.0238(7) Uani 1 1 d .
H2A H 0.5434 0.5321 0.7175 0.036 Uiso 1 1 calc R
H2B H 0.4545 0.5476 0.5888 0.036 Uiso 1 1 calc R
H2C H 0.3407 0.4814 0.6583 0.036 Uiso 1 1 calc R
C11 C 0.2744(4) 0.7959(4) 0.5109(3) 0.0206(7) Uani 1 1 d .
C12 C 0.0561(4) 0.7052(4) 0.6281(3) 0.0208(7) Uani 1 1 d .
C13 C 0.1503(4) 1.0580(4) 0.6668(3) 0.0222(7) Uani 1 1 d .
C21 C 0.6750(4) 0.8936(4) 0.6384(3) 0.0233(7) Uani 1 1 d .
C22 C 0.7644(4) 1.2037(5) 0.8529(3) 0.0255(7) Uani 1 1 d .
C23 C 0.8180(4) 0.8674(5) 0.8630(3) 0.0262(8) Uani 1 1 d .
C31 C 0.2271(4) 0.6382(4) 0.8655(3) 0.0210(7) Uani 1 1 d .
C32 C 0.5646(4) 0.7235(4) 0.9940(3) 0.0209(7) Uani 1 1 d .
O11 O 0.2825(3) 0.7464(3) 0.4132(2) 0.0285(5) Uani 1 1 d .
O12 O -0.0711(3) 0.6070(3) 0.5997(2) 0.0290(5) Uani 1 1 d .
O13 O 0.0855(3) 1.1617(3) 0.6554(2) 0.0331(6) Uani 1 1 d .
O21 O 0.6987(3) 0.8530(3) 0.5446(2) 0.0288(5) Uani 1 1 d .
O22 O 0.8302(4) 1.3403(3) 0.8804(2) 0.0441(7) Uani 1 1 d .
O23 O 0.9228(3) 0.8084(3) 0.9041(2) 0.0380(6) Uani 1 1 d .
O31 O 0.1136(3) 0.5214(3) 0.8316(2) 0.0278(5) Uani 1 1 d .
O32 O 0.6571(3) 0.6600(3) 1.0437(2) 0.0351(6) Uani 1 1 d .

loop_
_atom_site_aniso_label
_atom_site_aniso_U_11
_atom_site_aniso_U_22
_atom_site_aniso_U_33
_atom_site_aniso_U_23
_atom_site_aniso_U_13
_atom_site_aniso_U_12
Ru1 0.01398(13) 0.01995(14) 0.01295(14) 0.00670(11) 0.00362(10) 0.00574(10)
Ru2 0.01350(13) 0.02477(15) 0.01466(14) 0.00798(11) 0.00618(10) 0.00529(10)
Ru3 0.01376(13) 0.01778(14) 0.01263(14) 0.00647(10) 0.00480(10) 0.00537(9)
C1 0.0153(14) 0.0221(16) 0.0137(16) 0.0070(13) 0.0061(12) 0.0039(12)
C2 0.0270(17) 0.0249(17) 0.0208(17) 0.0066(14) 0.0102(14) 0.0103(13)
C11 0.0173(15) 0.0247(17) 0.0214(19) 0.0111(15) 0.0046(13) 0.0078(13)
C12 0.0196(16) 0.0267(17) 0.0160(16) 0.0072(14) 0.0047(13) 0.0091(14)
C13 0.0184(15) 0.0288(18) 0.0179(17) 0.0086(15) 0.0035(13) 0.0065(14)
C21 0.0155(15) 0.0266(18) 0.0259(19) 0.0101(15) 0.0049(14) 0.0021(13)
C22 0.0246(17) 0.034(2) 0.0168(17) 0.0095(15) 0.0081(14) 0.0019(15)
C23 0.0180(16) 0.037(2) 0.0237(18) 0.0089(16) 0.0100(14) 0.0072(14)
C31 0.0213(16) 0.0289(18) 0.0199(17) 0.0137(14) 0.0095(14) 0.0119(14)
C32 0.0209(16) 0.0209(16) 0.0193(17) 0.0066(14) 0.0067(14) 0.0026(13)
O11 0.0337(13) 0.0374(14) 0.0157(13) 0.0101(11) 0.0088(10) 0.0111(11)
O12 0.0215(12) 0.0301(13) 0.0292(14) 0.0092(11) 0.0035(10) 0.0012(10)
O13 0.0336(13) 0.0325(14) 0.0306(14) 0.0102(11) 0.0037(11) 0.0174(11)
O21 0.0348(13) 0.0362(14) 0.0209(13) 0.0110(11) 0.0162(11) 0.0109(11)
O22 0.0589(18) 0.0359(16) 0.0318(15) 0.0086(13) 0.0225(14) -0.0106(14)
O23 0.0243(13) 0.0570(17) 0.0353(16) 0.0176(14) 0.0071(12) 0.0225(12)
O31 0.0249(12) 0.0251(13) 0.0330(14) 0.0130(11) 0.0088(11) 0.0022(10)
O32 0.0343(14) 0.0325(14) 0.0371(15) 0.0196(12) -0.0007(12) 0.0136(11)

loop_
_atom_type_symbol
_atom_type_description
_atom_type_scat_dispersion_real
_atom_type_scat_dispersion_imag
_atom_type_scat_source
C C 0.0033 0.0016 'International Tables Vol C Tables 4.2.6.8 and 6.1.1.4'
H H 0.0000 0.0000 'International Tables Vol C Tables 4.2.6.8 and 6.1.1.4'
O O 0.0106 0.0060 'International Tables Vol C Tables 4.2.6.8 and 6.1.1.4'
Ru Ru -1.2594 0.8363 'International Tables Vol C Tables 4.2.6.8 and 6.1.1.4'

loop_
_geom_angle_atom_site_label_1
_geom_angle_atom_site_label_2
_geom_angle_atom_site_label_3
_geom_angle
_geom_angle_site_symmetry_1
_geom_angle_site_symmetry_3
C12 Ru1 C11 91.28(13) . .
C12 Ru1 C13 94.96(13) . .
C11 Ru1 C13 97.06(13) . .
C12 Ru1 C1 98.73(12) . .
C11 Ru1 C1 92.69(12) . .
C13 Ru1 C1 162.99(13) . .
C12 Ru1 Ru3 94.08(10) . .
C11 Ru1 Ru3 138.00(9) . .
C13 Ru1 Ru3 123.81(9) . .
C1 Ru1 Ru3 45.32(8) . .
C12 Ru1 Ru2 145.46(10) . .
C11 Ru1 Ru2 93.61(9) . .
C13 Ru1 Ru2 118.25(9) . .
C1 Ru1 Ru2 46.91(8) . .
Ru3 Ru1 Ru2 60.563(8) . .
C12 Ru1 H1 174.3(13) . .
C11 Ru1 H1 93.2(13) . .
C13 Ru1 H1 81.0(13) . .
C1 Ru1 H1 84.6(14) . .
Ru3 Ru1 H1 85.0(13) . .
Ru2 Ru1 H1 37.7(13) . .
C12 Ru1 H2 90.0(13) . .
C11 Ru1 H2 177.0(13) . .
C13 Ru1 H2 85.5(13) . .
C1 Ru1 H2 84.4(13) . .
Ru3 Ru1 H2 39.1(13) . .
Ru2 Ru1 H2 83.8(13) . .
H1 Ru1 H2 85.7(18) . .
C21 Ru2 C23 91.11(14) . .
C21 Ru2 C22 94.77(13) . .
C23 Ru2 C22 99.94(14) . .
C21 Ru2 C1 93.33(13) . .
C23 Ru2 C1 94.45(13) . .
C22 Ru2 C1 163.32(13) . .
C21 Ru2 Ru1 93.75(9) . .
C23 Ru2 Ru1 141.15(10) . .
C22 Ru2 Ru1 117.97(10) . .
C1 Ru2 Ru1 46.82(9) . .
C21 Ru2 Ru3 138.09(10) . .
C23 Ru2 Ru3 92.43(10) . .
C22 Ru2 Ru3 125.53(9) . .
C1 Ru2 Ru3 44.77(8) . .
Ru1 Ru2 Ru3 59.538(8) . .
C21 Ru2 H1 92.9(13) . .
C23 Ru2 H1 175.6(12) . .
C22 Ru2 H1 81.5(12) . .
C1 Ru2 H1 83.5(13) . .
Ru1 Ru2 H1 36.7(12) . .
Ru3 Ru2 H1 83.4(12) . .
C21 Ru2 H3 176.7(11) . .
C23 Ru2 H3 89.3(11) . .
C22 Ru2 H3 88.4(12) . .
C1 Ru2 H3 83.4(11) . .
Ru1 Ru2 H3 83.9(11) . .
Ru3 Ru2 H3 38.6(11) . .
H1 Ru2 H3 86.6(17) . .
C31 Ru3 C32 90.11(13) . .
C31 Ru3 C1 93.06(13) . .
C32 Ru3 C1 100.03(13) . .
C31 Ru3 Ru1 92.29(10) . .
C32 Ru3 Ru1 147.13(10) . .
C1 Ru3 Ru1 47.12(9) . .
C31 Ru3 Ru2 139.57(10) . .
C32 Ru3 Ru2 98.84(9) . .
C1 Ru3 Ru2 46.62(8) . .
Ru1 Ru3 Ru2 59.899(9) . .
C31 Ru3 Ru3 142.78(10) . 2_677
C32 Ru3 Ru3 93.98(10) . 2_677
C1 Ru3 Ru3 122.40(9) . 2_677
Ru1 Ru3 Ru3 103.511(12) . 2_677
Ru2 Ru3 Ru3 76.179(11) . 2_677
C31 Ru3 H2 92.6(12) . .
C32 Ru3 H2 176.7(12) . .
C1 Ru3 H2 81.8(12) . .
Ru1 Ru3 H2 34.7(12) . .
Ru2 Ru3 H2 80.3(11) . .
Ru3 Ru3 H2 82.7(12) 2_677 .
C31 Ru3 H3 175.8(11) . .
C32 Ru3 H3 93.5(11) . .
C1 Ru3 H3 84.2(11) . .
Ru1 Ru3 H3 83.5(11) . .
Ru2 Ru3 H3 37.5(11) . .
Ru3 Ru3 H3 39.1(11) 2_677 .
H2 Ru3 H3 83.9(17) . .
C2 C1 Ru3 125.4(2) . .
C2 C1 Ru1 128.3(2) . .
Ru3 C1 Ru1 87.56(12) . .
C2 C1 Ru2 127.3(2) . .
Ru3 C1 Ru2 88.61(12) . .
Ru1 C1 Ru2 86.27(12) . .
C1 C2 H2A 109.5 . .
C1 C2 H2B 109.5 . .
H2A C2 H2B 109.5 . .
C1 C2 H2C 109.5 . .
H2A C2 H2C 109.5 . .
H2B C2 H2C 109.5 . .
O11 C11 Ru1 177.3(3) . .
O12 C12 Ru1 178.5(3) . .
O13 C13 Ru1 177.3(3) . .
O21 C21 Ru2 179.3(3) . .
O22 C22 Ru2 176.3(3) . .
O23 C23 Ru2 177.5(3) . .
O31 C31 Ru3 175.4(3) . .
O32 C32 Ru3 178.3(3) . .

loop_
_geom_bond_atom_site_label_1
_geom_bond_atom_site_label_2
_geom_bond_distance
_geom_bond_site_symmetry_2
Ru1 C12 1.896(3) .
Ru1 C11 1.927(3) .
Ru1 C13 1.993(3) .
Ru1 C1 2.094(3) .
Ru1 Ru3 2.8544(4) .
Ru1 Ru2 2.8650(3) .
Ru1 H1 1.78(4) .
Ru1 H2 1.69(4) .
Ru2 C21 1.892(4) .
Ru2 C23 1.910(4) .
Ru2 C22 2.023(4) .
Ru2 C1 2.097(3) .
Ru2 Ru3 2.8840(3) .
Ru2 H1 1.82(4) .
Ru2 H3 1.81(3) .
Ru3 C31 1.872(3) .
Ru3 C32 1.885(3) .
Ru3 C1 2.032(3) .
Ru3 Ru3 2.9932(5) 2_677
Ru3 H2 1.88(4) .
Ru3 H3 1.85(4) .
C1 C2 1.492(4) .
C2 H2A 0.9600 .
C2 H2B 0.9600 .
C2 H2C 0.9600 .
C11 O11 1.132(4) .
C12 O12 1.143(4) .
C13 O13 1.126(4) .
C21 O21 1.142(4) .
C22 O22 1.120(4) .
C23 O23 1.139(4) .
C31 O31 1.149(4) .
C32 O32 1.144(4) .
